data_7020677
loop_
_publ_author_name
'Vacher, Antoine'
'Barri\`ere, Fr\'ed\'eric'
'Camerel, Franck'
'Bergamini, Jean-Fran\,cois'
'Roisnel, Thierry'
'Lorcy, Dominique'

_publ_section_title
;
 Cis and trans-bis(tetrathiafulvalene-acetylide) platinum(II) complexes:
 syntheses, crystal structures, and influence of the ancillary ligands on
 their electronic properties.
;
_journal_issue 2
_journal_name_full 'Dalton transactions (Cambridge, England : 2003)'
_journal_page_first 383
_journal_page_last 394
_journal_paper_doi 10.1039/c2dt31686b
_journal_volume 42
_journal_year 2013
_chemical_compound_source 'synthesis as described'
_chemical_formula_moiety '2(C40 H42 N2 Pt S8)'
_chemical_formula_sum 'C80 H84 N4 Pt2 S16'
_chemical_formula_weight 2004.65
_chemical_name_systematic
;
?
;
_space_group_IT_number 62
_symmetry_cell_setting orthorhombic
_symmetry_Int_Tables_number 62
_symmetry_space_group_name_Hall '-P 2n 2ac'
_symmetry_space_group_name_H-M 'P c m n'
_atom_sites_solution_hydrogens geom
_atom_sites_solution_primary direct
_atom_sites_solution_secondary difmap
_audit_conform_dict_location ftp://ftp.iucr.org/pub/cif_core.dic
_audit_conform_dict_name cif_core.dic
_audit_conform_dict_version 2.4
_audit_creation_date 2012-05-15T11:59:09-00:00
_audit_creation_method 'WinGX routine CIF_UPDATE'
_cell_angle_alpha 90
_cell_angle_beta 90
_cell_angle_gamma 90
_cell_formula_units_Z 6
_cell_length_a 17.6121(12)
_cell_length_b 21.4397(14)
_cell_length_c 38.038(2)
_cell_measurement_reflns_used 5103
_cell_measurement_temperature 150(2)
_cell_measurement_theta_max 27.28
_cell_measurement_theta_min 2.29
_cell_measurement_wavelength 0.71073
_cell_volume 14363.1(16)
_computing_cell_refinement 'Bruker SMART (Bruker, 2002)'
_computing_data_collection 'Bruker SAINT (Bruker, 2002)'
_computing_data_reduction 'Bruker SAINT (Bruker, 2002)'
_computing_molecular_graphics 'Ortep-3 for Windows (Farrugia, 1997)'
_computing_publication_material
;
WinGX publication routines (Farrugia, 1999),
CRYSCAL (T. Roisnel, local program)
;
_computing_structure_refinement 'SHELXL-97 (Sheldrick, 1997)'
_computing_structure_solution 'SIR97 (Altomare et al., 1999)'
_diffrn_ambient_temperature 150(2)
_diffrn_detector 'CCD plate'
_diffrn_measured_fraction_theta_full 0.998
_diffrn_measured_fraction_theta_max 0.998
_diffrn_measurement_device_type 'APEXII, Bruker-AXS'
_diffrn_measurement_method 'CCD rotation images, thin slices'
_diffrn_radiation_monochromator graphite
_diffrn_radiation_probe x-ray
_diffrn_radiation_type MoK\a
_diffrn_radiation_wavelength 0.71073
_diffrn_reflns_av_R_equivalents 0.0646
_diffrn_reflns_av_unetI/netI 0.0881
_diffrn_reflns_limit_h_max 22
_diffrn_reflns_limit_h_min -16
_diffrn_reflns_limit_k_max 24
_diffrn_reflns_limit_k_min -27
_diffrn_reflns_limit_l_max 49
_diffrn_reflns_limit_l_min -36
_diffrn_reflns_number 70212
_diffrn_reflns_theta_full 27.48
_diffrn_reflns_theta_max 27.48
_diffrn_reflns_theta_min 2.92
_exptl_absorpt_coefficient_mu 3.307
_exptl_absorpt_correction_T_max 0.718
_exptl_absorpt_correction_T_min 0.586
_exptl_absorpt_correction_type multi-scan
_exptl_absorpt_process_details
;
[Sheldrick, G.M. (2002). SADABS Bruker AXS Inc., Madison, Wisconsin, USA]
;
_exptl_crystal_colour black
_exptl_crystal_density_diffrn 1.391
_exptl_crystal_density_method 'not measured'
_exptl_crystal_description prism
_exptl_crystal_F_000 6024
_exptl_crystal_size_max 0.15
_exptl_crystal_size_mid 0.13
_exptl_crystal_size_min 0.1
_platon_squeeze_details
;
;
_refine_diff_density_max 1.65
_refine_diff_density_min -1.247
_refine_diff_density_rms 0.141
_refine_ls_extinction_method none
_refine_ls_goodness_of_fit_ref 0.977
_refine_ls_hydrogen_treatment constr
_refine_ls_matrix_type full
_refine_ls_number_parameters 744
_refine_ls_number_reflns 16876
_refine_ls_number_restraints 0
_refine_ls_restrained_S_all 0.977
_refine_ls_R_factor_all 0.101
_refine_ls_R_factor_gt 0.0523
_refine_ls_shift/su_max 0.011
_refine_ls_shift/su_mean 0
_refine_ls_structure_factor_coef Fsqd
_refine_ls_weighting_details 'calc w=1/[\s^2^(Fo^2^)+(0.0615P)^2^+0.0000P] where P=(Fo^2^+2Fc^2^)/3'
_refine_ls_weighting_scheme calc
_refine_ls_wR_factor_gt 0.1174
_refine_ls_wR_factor_ref 0.1297
_reflns_number_gt 9669
_reflns_number_total 16876
_reflns_threshold_expression >2sigma(I)
_cod_data_source_file c2dt31686b.txt
_cod_data_source_block complex2
_cod_database_code 7020677

loop_
_symmetry_equiv_pos_as_xyz
'x, y, z'
'-x+1/2, -y+1/2, z+1/2'
'x+1/2, -y, -z+1/2'
'-x, y+1/2, -z'
'-x, -y, -z'
'x-1/2, y-1/2, -z-1/2'
'-x-1/2, y, z-1/2'
'x, -y-1/2, z'

loop_
_atom_site_label
_atom_site_type_symbol
_atom_site_fract_x
_atom_site_fract_y
_atom_site_fract_z
_atom_site_U_iso_or_equiv
_atom_site_adp_type
_atom_site_occupancy
_atom_site_symmetry_multiplicity
_atom_site_calc_flag
_atom_site_refinement_flags
Pt1 Pt 0.623314(14) 0.084091(12) 0.506060(6) 0.03132(8) Uani 1 1 d .
N1 N 0.6858(3) 0.0881(2) 0.46052(12) 0.0281(12) Uani 1 1 d .
N11 N 0.5396(3) 0.0823(2) 0.46819(12) 0.0266(11) Uani 1 1 d .
C112 C 0.7625(4) 0.0918(3) 0.45894(16) 0.0337(7) Uani 1 1 d .
H112 H 0.7908 0.0946 0.4802 0.04 Uiso 1 1 calc R
C113 C 0.8011(4) 0.0917(3) 0.42675(16) 0.0337(7) Uani 1 1 d .
H113 H 0.8549 0.0941 0.4264 0.04 Uiso 1 1 calc R
C114 C 0.7616(4) 0.0880(3) 0.39572(16) 0.0337(7) Uani 1 1 d .
C115 C 0.6830(4) 0.0860(3) 0.39759(16) 0.0337(7) Uani 1 1 d .
H115 H 0.6541 0.0843 0.3765 0.04 Uiso 1 1 calc R
C116 C 0.6461(4) 0.0864(3) 0.42989(16) 0.0337(7) Uani 1 1 d .
C117 C 0.5629(3) 0.0843(3) 0.43450(16) 0.0262(13) Uani 1 1 d .
C118 C 0.5122(3) 0.0849(3) 0.40726(14) 0.0270(14) Uani 1 1 d .
H118 H 0.531 0.0854 0.3839 0.032 Uiso 1 1 calc R
C119 C 0.4350(4) 0.0846(3) 0.41254(15) 0.0292(14) Uani 1 1 d .
C120 C 0.4111(4) 0.0816(3) 0.44826(16) 0.0361(16) Uani 1 1 d .
H120 H 0.3585 0.0806 0.4538 0.043 Uiso 1 1 calc R
C121 C 0.4640(4) 0.0802(3) 0.47468(16) 0.0363(16) Uani 1 1 d .
H121 H 0.447 0.0775 0.4984 0.044 Uiso 1 1 calc R
C122 C 0.8029(4) 0.0872(3) 0.36066(17) 0.0369(16) Uani 1 1 d .
C123 C 0.8562(4) 0.0300(3) 0.36036(19) 0.054(2) Uani 1 1 d .
H12A H 0.8259 -0.0083 0.3617 0.081 Uiso 1 1 calc R
H12B H 0.8906 0.0321 0.3806 0.081 Uiso 1 1 calc R
H12C H 0.8859 0.0298 0.3386 0.081 Uiso 1 1 calc R
C124 C 0.8497(4) 0.1472(3) 0.35704(17) 0.0477(18) Uani 1 1 d .
H12D H 0.8778 0.1463 0.3348 0.072 Uiso 1 1 calc R
H12E H 0.8856 0.1502 0.3767 0.072 Uiso 1 1 calc R
H12F H 0.8157 0.1833 0.3574 0.072 Uiso 1 1 calc R
C125 C 0.7506(4) 0.0826(3) 0.32941(15) 0.0398(17) Uani 1 1 d .
H12G H 0.7207 0.0442 0.331 0.06 Uiso 1 1 calc R
H12H H 0.7807 0.0821 0.3077 0.06 Uiso 1 1 calc R
H12I H 0.7163 0.1186 0.3291 0.06 Uiso 1 1 calc R
C126 C 0.3759(4) 0.0857(3) 0.38336(16) 0.0346(15) Uani 1 1 d .
C127 C 0.4143(4) 0.0891(3) 0.34646(18) 0.050(2) Uani 1 1 d .
H12J H 0.4459 0.1267 0.345 0.075 Uiso 1 1 calc R
H12K H 0.3751 0.0907 0.3282 0.075 Uiso 1 1 calc R
H12L H 0.4461 0.0522 0.3429 0.075 Uiso 1 1 calc R
C128 C 0.3249(4) 0.1425(3) 0.38815(19) 0.0509(19) Uani 1 1 d .
H12M H 0.3024 0.1417 0.4117 0.076 Uiso 1 1 calc R
H12N H 0.2844 0.1417 0.3705 0.076 Uiso 1 1 calc R
H12O H 0.355 0.1806 0.3853 0.076 Uiso 1 1 calc R
C129 C 0.3280(4) 0.0273(3) 0.38522(17) 0.0447(18) Uani 1 1 d .
H12P H 0.3605 -0.0094 0.3821 0.067 Uiso 1 1 calc R
H12Q H 0.2896 0.0283 0.3666 0.067 Uiso 1 1 calc R
H12R H 0.3028 0.0252 0.4082 0.067 Uiso 1 1 calc R
S1A S 1.03183(10) 0.08846(9) 0.68050(4) 0.0425(4) Uani 1 1 d .
S2A S 0.87223(10) 0.08321(9) 0.70294(5) 0.0457(5) Uani 1 1 d .
S3A S 0.97729(10) 0.08681(8) 0.59831(4) 0.0408(4) Uani 1 1 d .
S4A S 0.81813(10) 0.08504(9) 0.62169(4) 0.0421(4) Uani 1 1 d .
C1A C 1.0833(5) 0.0794(4) 0.74927(18) 0.064(2) Uani 1 1 d .
H1A1 H 1.0849 0.1159 0.7648 0.097 Uiso 1 1 calc R
H1A2 H 1.129 0.0788 0.7345 0.097 Uiso 1 1 calc R
H1A3 H 1.0813 0.0414 0.7635 0.097 Uiso 1 1 calc R
C2A C 1.0137(4) 0.0829(3) 0.72616(17) 0.0430(18) Uani 1 1 d .
C3A C 0.9415(5) 0.0813(3) 0.73684(16) 0.0447(18) Uani 1 1 d .
C4A C 0.9127(5) 0.0785(4) 0.77370(17) 0.060(2) Uani 1 1 d .
H4A1 H 0.9555 0.0739 0.7899 0.09 Uiso 1 1 calc R
H4A2 H 0.8785 0.0427 0.7762 0.09 Uiso 1 1 calc R
H4A3 H 0.8851 0.117 0.7792 0.09 Uiso 1 1 calc R
C5A C 0.9376(4) 0.0859(3) 0.66735(15) 0.0330(15) Uani 1 1 d .
C6A C 0.9144(4) 0.0863(3) 0.63431(16) 0.0352(16) Uani 1 1 d .
C7A C 0.9348(4) 0.0886(3) 0.52822(17) 0.0504(19) Uani 1 1 d .
H7A1 H 0.9543 0.0473 0.5219 0.076 Uiso 1 1 calc R
H7A2 H 0.9754 0.1196 0.5258 0.076 Uiso 1 1 calc R
H7A3 H 0.8926 0.0996 0.5126 0.076 Uiso 1 1 calc R
C8A C 0.9077(4) 0.0876(3) 0.56536(17) 0.0361(16) Uani 1 1 d .
C9A C 0.8346(4) 0.0860(3) 0.57543(16) 0.0339(15) Uani 1 1 d .
C10A C 0.7684(4) 0.0861(3) 0.55393(16) 0.0327(15) Uani 1 1 d .
C11A C 0.7117(4) 0.0862(3) 0.53721(15) 0.0331(15) Uani 1 1 d .
S1B S 0.30541(10) 0.08297(8) 0.71798(4) 0.0378(4) Uani 1 1 d .
S2B S 0.47180(10) 0.08321(9) 0.72384(4) 0.0429(4) Uani 1 1 d .
S3B S 0.32225(10) 0.08298(8) 0.63190(4) 0.0364(4) Uani 1 1 d .
S4B S 0.48845(10) 0.08054(9) 0.63971(4) 0.0397(4) Uani 1 1 d .
C1B C 0.2879(4) 0.0833(3) 0.79007(15) 0.0477(19) Uani 1 1 d .
H1B1 H 0.2641 0.0421 0.7918 0.072 Uiso 1 1 calc R
H1B2 H 0.249 0.1148 0.7851 0.072 Uiso 1 1 calc R
H1B3 H 0.3132 0.0933 0.8123 0.072 Uiso 1 1 calc R
C2B C 0.3451(4) 0.0829(3) 0.76101(16) 0.0362(16) Uani 1 1 d .
C3B C 0.4187(4) 0.0842(3) 0.76289(18) 0.0414(17) Uani 1 1 d .
C4B C 0.4664(4) 0.0838(3) 0.79571(15) 0.0466(19) Uani 1 1 d .
H4B1 H 0.4963 0.1223 0.7969 0.07 Uiso 1 1 calc R
H4B2 H 0.5007 0.0478 0.7953 0.07 Uiso 1 1 calc R
H4B3 H 0.4334 0.0811 0.8164 0.07 Uiso 1 1 calc R
C5B C 0.3922(4) 0.0830(3) 0.69589(16) 0.0321(15) Uani 1 1 d .
C6B C 0.3992(3) 0.0813(3) 0.66129(16) 0.0283(14) Uani 1 1 d .
C7B C 0.3325(4) 0.0788(3) 0.55951(16) 0.0462(18) Uani 1 1 d .
H7B1 H 0.3239 0.1218 0.5517 0.069 Uiso 1 1 calc R
H7B2 H 0.2835 0.0581 0.5632 0.069 Uiso 1 1 calc R
H7B3 H 0.3613 0.0562 0.5415 0.069 Uiso 1 1 calc R
C8B C 0.3765(4) 0.0791(3) 0.59338(15) 0.0331(15) Uani 1 1 d .
C9B C 0.4514(4) 0.0783(3) 0.59658(14) 0.0288(14) Uani 1 1 d .
C10B C 0.5068(4) 0.0786(3) 0.56819(16) 0.0367(16) Uani 1 1 d .
C11B C 0.5529(3) 0.0802(3) 0.54571(15) 0.0286(14) Uani 1 1 d .
Pt2 Pt 0.866451(19) 0.25 0.470566(8) 0.02918(10) Uani 1 2 d S
N2 N 0.8032(4) 0.25 0.51532(18) 0.0302(17) Uani 1 2 d S
N22 N 0.9508(4) 0.25 0.50713(17) 0.0297(17) Uani 1 2 d S
C212 C 0.7271(5) 0.25 0.5184(3) 0.042(2) Uani 1 2 d S
H212 H 0.6972 0.25 0.4976 0.051 Uiso 1 2 calc SR
C213 C 0.6899(5) 0.25 0.5511(2) 0.039(2) Uani 1 2 d S
H213 H 0.636 0.25 0.5517 0.047 Uiso 1 2 calc SR
C214 C 0.7289(5) 0.25 0.5821(2) 0.034(2) Uani 1 2 d S
C215 C 0.8097(5) 0.25 0.5807(2) 0.033(2) Uani 1 2 d S
H215 H 0.8384 0.25 0.6018 0.04 Uiso 1 2 calc SR
C216 C 0.8470(5) 0.25 0.5480(2) 0.029(2) Uani 1 2 d S
C217 C 0.9269(4) 0.25 0.5424(2) 0.0261(19) Uani 1 2 d S
C218 C 0.9799(4) 0.25 0.5691(2) 0.0233(19) Uani 1 2 d S
H218 H 0.963 0.25 0.5928 0.028 Uiso 1 2 calc SR
C219 C 1.0572(5) 0.25 0.5622(2) 0.029(2) Uani 1 2 d S
C220 C 1.0769(5) 0.25 0.5276(2) 0.034(2) Uani 1 2 d S
H220 H 1.1294 0.25 0.5217 0.041 Uiso 1 2 calc SR
C221 C 1.0264(5) 0.25 0.5013(2) 0.039(2) Uani 1 2 d S
H221 H 1.0443 0.25 0.4778 0.047 Uiso 1 2 calc SR
C222 C 0.6879(5) 0.25 0.6179(2) 0.035(2) Uani 1 2 d S
C223 C 0.6390(3) 0.1911(3) 0.61906(18) 0.0460(18) Uani 1 1 d .
H22A H 0.6034 0.1914 0.5992 0.069 Uiso 1 1 calc R
H22B H 0.6105 0.1899 0.6412 0.069 Uiso 1 1 calc R
H22C H 0.6717 0.1542 0.6175 0.069 Uiso 1 1 calc R
C224 C 0.7423(6) 0.25 0.6486(2) 0.047(3) Uani 1 2 d S
H22D H 0.7759 0.2127 0.6468 0.07 Uiso 0.5 1 d P
H22E H 0.7143 0.25 0.6705 0.07 Uiso 1 2 d S
H22F H 0.7759 0.2873 0.6468 0.07 Uiso 0.5 1 d P
C226 C 1.1169(5) 0.25 0.5919(2) 0.033(2) Uani 1 2 d S
C227 C 1.1666(4) 0.1923(3) 0.58735(17) 0.051(2) Uani 1 1 d .
H22G H 1.205 0.1912 0.606 0.076 Uiso 1 1 calc R
H22H H 1.1917 0.1939 0.5644 0.076 Uiso 1 1 calc R
H22I H 1.1349 0.1548 0.5887 0.076 Uiso 1 1 calc R
C228 C 1.0817(5) 0.25 0.6290(2) 0.044(3) Uani 1 2 d S
H22J H 1.1223 0.25 0.6467 0.067 Uiso 1 2 calc SR
H22K H 1.0503 0.2127 0.632 0.067 Uiso 0.5 1 calc PR
H22L H 1.0503 0.2873 0.632 0.067 Uiso 0.5 1 calc PR
S1C S 0.45264(15) 0.25 0.29812(6) 0.0481(7) Uani 1 2 d S
S2C S 0.61191(15) 0.25 0.27409(7) 0.0439(6) Uani 1 2 d S
S3C S 0.51041(14) 0.25 0.38006(6) 0.0389(6) Uani 1 2 d S
S4C S 0.66860(13) 0.25 0.35496(6) 0.0395(6) Uani 1 2 d S
C1C C 0.3984(6) 0.25 0.2298(3) 0.060(3) Uani 1 2 d S
H1C1 H 0.3535 0.25 0.245 0.091 Uiso 1 2 calc SR
H1C2 H 0.3978 0.2127 0.2149 0.091 Uiso 0.5 1 calc PR
H1C3 H 0.3978 0.2873 0.2149 0.091 Uiso 0.5 1 calc PR
C2C C 0.4696(6) 0.25 0.2523(3) 0.047(3) Uani 1 2 d S
C3C C 0.5408(6) 0.25 0.2410(2) 0.040(2) Uani 1 2 d S
C4C C 0.5711(6) 0.25 0.2036(2) 0.058(3) Uani 1 2 d S
H4C1 H 0.6268 0.25 0.2041 0.087 Uiso 1 2 calc SR
H4C2 H 0.5531 0.2873 0.1913 0.087 Uiso 0.5 1 calc PR
H4C3 H 0.5531 0.2127 0.1913 0.087 Uiso 0.5 1 calc PR
C5C C 0.5498(5) 0.25 0.3096(2) 0.029(2) Uani 1 2 d S
C6C C 0.5716(5) 0.25 0.3438(2) 0.028(2) Uani 1 2 d S
C7C C 0.5564(5) 0.25 0.4489(2) 0.042(2) Uani 1 2 d S
H7C1 H 0.5008 0.25 0.4498 0.063 Uiso 1 2 calc SR
H7C2 H 0.5759 0.2873 0.4607 0.063 Uiso 0.5 1 calc PR
H7C3 H 0.5759 0.2127 0.4607 0.063 Uiso 0.5 1 calc PR
C8C C 0.5811(5) 0.25 0.4125(2) 0.028(2) Uani 1 2 d S
C9C C 0.6535(5) 0.25 0.4012(2) 0.032(2) Uani 1 2 d S
C10C C 0.7196(5) 0.25 0.4233(2) 0.029(2) Uani 1 2 d S
C11C C 0.7792(5) 0.25 0.4394(2) 0.0252(19) Uani 1 2 d S
S1D S 1.19058(13) 0.25 0.25993(6) 0.0357(6) Uani 1 2 d S
S2D S 1.02386(14) 0.25 0.25431(6) 0.0399(6) Uani 1 2 d S
S3D S 1.17189(13) 0.25 0.34649(6) 0.0402(6) Uani 1 2 d S
S4D S 1.00557(13) 0.25 0.33752(6) 0.0354(6) Uani 1 2 d S
C1D C 1.2064(6) 0.25 0.1865(2) 0.050(3) Uani 1 2 d S
H1D1 H 1.2585 0.25 0.1955 0.075 Uiso 1 2 calc SR
H1D2 H 1.1982 0.2873 0.1721 0.075 Uiso 0.5 1 calc PR
H1D3 H 1.1982 0.2127 0.1721 0.075 Uiso 0.5 1 calc PR
C2D C 1.1513(5) 0.25 0.2169(2) 0.034(2) Uani 1 2 d S
C3D C 1.0757(6) 0.25 0.2151(3) 0.049(2) Uani 1 2 d S
C4D C 1.0299(5) 0.25 0.1819(2) 0.049(2) Uani 1 2 d S
H4D1 H 0.9757 0.25 0.1877 0.074 Uiso 1 2 calc SR
H4D2 H 1.042 0.2127 0.1681 0.074 Uiso 0.5 1 calc PR
H4D3 H 1.042 0.2873 0.1681 0.074 Uiso 0.5 1 calc PR
C5D C 1.1040(5) 0.25 0.2818(2) 0.027(2) Uani 1 2 d S
C6D C 1.0959(5) 0.25 0.3169(2) 0.029(2) Uani 1 2 d S
C7D C 1.1578(6) 0.25 0.4188(2) 0.061(3) Uani 1 2 d S
H7D1 H 1.2126 0.25 0.4142 0.091 Uiso 1 2 calc SR
H7D2 H 1.1442 0.2127 0.4323 0.091 Uiso 0.5 1 calc PR
H7D3 H 1.1442 0.2873 0.4323 0.091 Uiso 0.5 1 calc PR
C8D C 1.1155(5) 0.25 0.3844(2) 0.036(2) Uani 1 2 d S
C9D C 1.0399(5) 0.25 0.3816(2) 0.027(2) Uani 1 2 d S
C10D C 0.9856(5) 0.25 0.4083(2) 0.036(2) Uani 1 2 d S
C11D C 0.9357(5) 0.25 0.4305(2) 0.030(2) Uani 1 2 d S

loop_
_atom_site_aniso_label
_atom_site_aniso_U_11
_atom_site_aniso_U_22
_atom_site_aniso_U_33
_atom_site_aniso_U_23
_atom_site_aniso_U_13
_atom_site_aniso_U_12
Pt1 0.03892(15) 0.03664(15) 0.01839(12) 0.00022(11) -0.00038(12) 0.00049(12)
N1 0.039(3) 0.032(3) 0.013(2) 0.001(2) 0.004(2) -0.005(3)
N11 0.028(3) 0.032(3) 0.020(3) 0.000(2) -0.003(2) 0.005(2)
C112 0.0394(17) 0.0333(16) 0.0285(15) -0.0012(15) 0.0037(13) -0.0006(15)
C113 0.0394(17) 0.0333(16) 0.0285(15) -0.0012(15) 0.0037(13) -0.0006(15)
C114 0.0394(17) 0.0333(16) 0.0285(15) -0.0012(15) 0.0037(13) -0.0006(15)
C115 0.0394(17) 0.0333(16) 0.0285(15) -0.0012(15) 0.0037(13) -0.0006(15)
C116 0.0394(17) 0.0333(16) 0.0285(15) -0.0012(15) 0.0037(13) -0.0006(15)
C117 0.023(3) 0.021(3) 0.035(3) 0.002(3) 0.003(3) 0.005(3)
C118 0.031(3) 0.034(3) 0.016(3) 0.002(3) 0.007(3) 0.004(3)
C119 0.038(4) 0.030(3) 0.020(3) 0.003(3) -0.001(3) -0.001(3)
C120 0.026(3) 0.052(4) 0.030(4) 0.006(4) 0.002(3) 0.004(3)
C121 0.045(4) 0.045(4) 0.020(3) 0.003(3) 0.000(3) -0.001(3)
C122 0.030(4) 0.040(4) 0.040(4) -0.006(3) 0.002(3) -0.005(3)
C123 0.053(5) 0.053(5) 0.055(5) -0.010(4) 0.012(4) -0.005(4)
C124 0.040(4) 0.059(5) 0.044(4) -0.010(4) 0.012(3) -0.003(4)
C125 0.038(4) 0.058(5) 0.023(3) -0.008(3) 0.010(3) -0.015(4)
C126 0.039(4) 0.040(4) 0.025(3) 0.000(3) -0.004(3) -0.007(3)
C127 0.042(4) 0.069(5) 0.041(4) -0.002(4) -0.004(3) -0.015(4)
C128 0.038(4) 0.055(5) 0.060(5) 0.011(4) -0.004(4) 0.014(4)
C129 0.036(4) 0.059(5) 0.039(4) 0.002(4) -0.005(3) -0.007(4)
S1A 0.0463(11) 0.0511(11) 0.0301(9) 0.0031(9) -0.0029(8) 0.0019(9)
S2A 0.0495(11) 0.0540(11) 0.0335(9) 0.0065(9) 0.0032(9) 0.0029(10)
S3A 0.0424(10) 0.0491(11) 0.0310(9) 0.0007(9) -0.0016(8) -0.0015(9)
S4A 0.0364(10) 0.0601(12) 0.0298(9) -0.0008(9) -0.0019(8) -0.0010(9)
C1A 0.080(6) 0.087(6) 0.026(4) -0.003(4) -0.015(4) -0.002(5)
C2A 0.056(5) 0.047(4) 0.026(3) 0.005(4) -0.010(3) 0.001(4)
C3A 0.074(5) 0.039(4) 0.021(3) -0.008(3) 0.006(4) 0.005(4)
C4A 0.083(6) 0.071(6) 0.025(4) -0.004(4) 0.012(4) 0.006(5)
C5A 0.042(4) 0.035(4) 0.022(3) 0.002(3) -0.003(3) -0.006(3)
C6A 0.037(4) 0.045(4) 0.024(3) -0.004(3) 0.003(3) 0.001(3)
C7A 0.050(4) 0.065(5) 0.037(4) -0.001(4) 0.001(4) -0.006(4)
C8A 0.031(4) 0.046(4) 0.031(4) -0.004(3) -0.003(3) 0.003(3)
C9A 0.049(4) 0.029(4) 0.024(3) 0.002(3) -0.002(3) 0.004(3)
C10A 0.039(4) 0.035(4) 0.025(3) 0.001(3) -0.001(3) 0.004(3)
C11A 0.051(4) 0.031(4) 0.017(3) 0.004(3) 0.001(3) 0.004(3)
S1B 0.0406(10) 0.0472(11) 0.0255(8) -0.0004(8) 0.0035(7) -0.0056(9)
S2B 0.0429(10) 0.0563(12) 0.0294(9) 0.0016(9) -0.0018(8) -0.0068(9)
S3B 0.0384(10) 0.0465(10) 0.0245(8) -0.0022(8) 0.0010(7) -0.0004(9)
S4B 0.0392(10) 0.0592(12) 0.0208(8) -0.0007(9) 0.0015(7) -0.0048(9)
C1B 0.062(5) 0.061(5) 0.020(3) 0.000(4) 0.006(3) -0.005(4)
C2B 0.056(4) 0.033(4) 0.019(3) -0.002(3) 0.002(3) -0.006(3)
C3B 0.051(5) 0.039(4) 0.034(4) -0.004(4) 0.006(4) -0.009(4)
C4B 0.066(5) 0.055(5) 0.018(3) 0.004(3) -0.008(3) -0.002(4)
C5B 0.041(4) 0.029(3) 0.027(3) 0.001(3) -0.005(3) -0.008(3)
C6B 0.028(3) 0.032(3) 0.026(3) -0.002(3) 0.005(3) -0.004(3)
C7B 0.058(5) 0.048(4) 0.032(4) -0.005(4) -0.004(4) 0.003(4)
C8B 0.045(4) 0.035(4) 0.020(3) -0.001(3) 0.006(3) 0.004(3)
C9B 0.042(4) 0.030(3) 0.015(3) 0.001(3) 0.002(3) -0.001(3)
C10B 0.043(4) 0.043(4) 0.024(3) 0.000(3) -0.004(3) 0.001(3)
C11B 0.033(3) 0.033(4) 0.020(3) 0.000(3) -0.006(3) 0.005(3)
Pt2 0.03084(19) 0.0368(2) 0.01994(17) 0 -0.00116(15) 0
N2 0.016(4) 0.043(5) 0.031(4) 0 -0.003(3) 0
N22 0.033(4) 0.029(4) 0.028(4) 0 0.012(4) 0
C212 0.038(6) 0.053(6) 0.036(5) 0 -0.008(5) 0
C213 0.023(5) 0.066(7) 0.027(5) 0 0.002(4) 0
C214 0.028(5) 0.037(5) 0.037(5) 0 0.006(4) 0
C215 0.044(6) 0.037(5) 0.019(4) 0 0.006(4) 0
C216 0.030(5) 0.026(5) 0.030(5) 0 0.003(4) 0
C217 0.017(4) 0.031(5) 0.030(5) 0 0.002(4) 0
C218 0.017(4) 0.032(5) 0.020(4) 0 0.000(3) 0
C219 0.027(5) 0.028(5) 0.033(5) 0 0.002(4) 0
C220 0.018(4) 0.065(7) 0.019(4) 0 0.002(4) 0
C221 0.038(5) 0.061(7) 0.020(5) 0 0.007(4) 0
C222 0.040(6) 0.052(6) 0.013(4) 0 0.012(4) 0
C223 0.039(4) 0.050(4) 0.048(4) 0.004(4) 0.017(3) -0.005(4)
C224 0.063(7) 0.048(6) 0.029(5) 0 0.010(5) 0
C226 0.028(5) 0.051(6) 0.022(5) 0 -0.012(4) 0
C227 0.040(4) 0.073(5) 0.040(4) -0.006(4) -0.010(3) 0.015(4)
C228 0.041(6) 0.062(7) 0.030(5) 0 -0.001(5) 0
S1C 0.0486(16) 0.0645(18) 0.0311(13) 0 -0.0160(12) 0
S2C 0.0511(16) 0.0464(15) 0.0343(14) 0 -0.0063(12) 0
S3C 0.0400(14) 0.0436(15) 0.0329(13) 0 -0.0103(11) 0
S4C 0.0346(14) 0.0599(17) 0.0238(12) 0 -0.0077(11) 0
C1C 0.061(7) 0.087(9) 0.033(6) 0 -0.020(5) 0
C2C 0.054(7) 0.044(6) 0.042(6) 0 -0.018(6) 0
C3C 0.061(7) 0.029(5) 0.031(5) 0 0.001(5) 0
C4C 0.062(7) 0.077(8) 0.034(6) 0 -0.007(6) 0
C5C 0.049(6) 0.016(4) 0.023(5) 0 -0.008(4) 0
C6C 0.026(5) 0.025(5) 0.034(5) 0 -0.011(4) 0
C7C 0.044(6) 0.055(6) 0.026(5) 0 -0.002(5) 0
C8C 0.027(5) 0.022(5) 0.034(5) 0 -0.004(4) 0
C9C 0.039(5) 0.026(5) 0.030(5) 0 -0.015(4) 0
C10C 0.049(6) 0.016(4) 0.022(5) 0 0.003(4) 0
C11C 0.035(5) 0.017(4) 0.024(4) 0 -0.002(4) 0
S1D 0.0365(13) 0.0463(15) 0.0244(12) 0 0.0040(10) 0
S2D 0.0361(13) 0.0536(16) 0.0299(13) 0 -0.0035(11) 0
S3D 0.0303(13) 0.0678(18) 0.0225(12) 0 0.0015(10) 0
S4D 0.0323(13) 0.0482(15) 0.0257(12) 0 0.0026(10) 0
C1D 0.072(7) 0.057(7) 0.020(5) 0 0.007(5) 0
C2D 0.048(6) 0.029(5) 0.027(5) 0 -0.004(4) 0
C3D 0.048(5) 0.059(5) 0.042(4) 0 -0.006(4) 0
C4D 0.048(5) 0.059(5) 0.042(4) 0 -0.006(4) 0
C5D 0.033(5) 0.029(5) 0.019(4) 0 -0.001(4) 0
C6D 0.040(5) 0.023(5) 0.023(5) 0 0.002(4) 0
C7D 0.048(6) 0.118(10) 0.017(5) 0 -0.006(5) 0
C8D 0.034(5) 0.057(6) 0.018(4) 0 0.004(4) 0
C9D 0.025(5) 0.029(5) 0.027(5) 0 -0.004(4) 0
C10D 0.039(6) 0.029(5) 0.039(6) 0 0.005(5) 0
C11D 0.029(5) 0.031(5) 0.031(5) 0 -0.010(4) 0

loop_
_atom_type_symbol
_atom_type_description
_atom_type_scat_dispersion_real
_atom_type_scat_dispersion_imag
_atom_type_scat_source
C C 0.0033 0.0016 'International Tables Vol C Tables 4.2.6.8 and 6.1.1.4'
H H 0 0 'International Tables Vol C Tables 4.2.6.8 and 6.1.1.4'
N N 0.0061 0.0033 'International Tables Vol C Tables 4.2.6.8 and 6.1.1.4'
S S 0.1246 0.1234 'International Tables Vol C Tables 4.2.6.8 and 6.1.1.4'
Pt Pt -1.7033 8.3905 'International Tables Vol C Tables 4.2.6.8 and 6.1.1.4'

loop_
_geom_angle_atom_site_label_1
_geom_angle_atom_site_label_2
_geom_angle_atom_site_label_3
_geom_angle
_geom_angle_site_symmetry_1
_geom_angle_site_symmetry_3
C11B Pt1 C11A 92.2(2) . .
C11B Pt1 N1 173.0(2) . .
C11A Pt1 N1 94.8(2) . .
C11B Pt1 N11 94.9(2) . .
C11A Pt1 N11 172.9(2) . .
N1 Pt1 N11 78.13(19) . .
C112 N1 C116 118.4(5) . .
C112 N1 Pt1 125.0(4) . .
C116 N1 Pt1 116.5(4) . .
C117 N11 C121 118.3(5) . .
C117 N11 Pt1 116.6(4) . .
C121 N11 Pt1 125.2(4) . .
N1 C112 C113 121.5(6) . .
N1 C112 H112 119.3 . .
C113 C112 H112 119.3 . .
C114 C113 C112 120.4(6) . .
C114 C113 H113 119.8 . .
C112 C113 H113 119.8 . .
C113 C114 C115 117.6(6) . .
C113 C114 C122 120.9(6) . .
C115 C114 C122 121.5(6) . .
C114 C115 C116 120.8(6) . .
C114 C115 H115 119.6 . .
C116 C115 H115 119.6 . .
N1 C116 C115 121.2(6) . .
N1 C116 C117 114.1(5) . .
C115 C116 C117 124.7(6) . .
N11 C117 C118 121.5(5) . .
N11 C117 C116 114.6(5) . .
C118 C117 C116 123.9(5) . .
C117 C118 C119 122.3(5) . .
C117 C118 H118 118.8 . .
C119 C118 H118 118.8 . .
C118 C119 C120 115.6(5) . .
C118 C119 C126 124.7(5) . .
C120 C119 C126 119.6(5) . .
C121 C120 C119 120.0(6) . .
C121 C120 H120 120 . .
C119 C120 H120 120 . .
N11 C121 C120 122.2(6) . .
N11 C121 H121 118.9 . .
C120 C121 H121 118.9 . .
C125 C122 C114 113.6(5) . .
C125 C122 C124 108.2(5) . .
C114 C122 C124 109.1(5) . .
C125 C122 C123 108.3(5) . .
C114 C122 C123 107.8(5) . .
C124 C122 C123 109.8(5) . .
C122 C123 H12A 109.5 . .
C122 C123 H12B 109.5 . .
H12A C123 H12B 109.5 . .
C122 C123 H12C 109.5 . .
H12A C123 H12C 109.5 . .
H12B C123 H12C 109.5 . .
C122 C124 H12D 109.5 . .
C122 C124 H12E 109.5 . .
H12D C124 H12E 109.5 . .
C122 C124 H12F 109.5 . .
H12D C124 H12F 109.5 . .
H12E C124 H12F 109.5 . .
C122 C125 H12G 109.5 . .
C122 C125 H12H 109.5 . .
H12G C125 H12H 109.5 . .
C122 C125 H12I 109.5 . .
H12G C125 H12I 109.5 . .
H12H C125 H12I 109.5 . .
C129 C126 C119 109.6(5) . .
C129 C126 C128 109.0(5) . .
C119 C126 C128 109.2(5) . .
C129 C126 C127 108.8(5) . .
C119 C126 C127 111.1(5) . .
C128 C126 C127 109.0(5) . .
C126 C127 H12J 109.5 . .
C126 C127 H12K 109.5 . .
H12J C127 H12K 109.5 . .
C126 C127 H12L 109.5 . .
H12J C127 H12L 109.5 . .
H12K C127 H12L 109.5 . .
C126 C128 H12M 109.5 . .
C126 C128 H12N 109.5 . .
H12M C128 H12N 109.5 . .
C126 C128 H12O 109.5 . .
H12M C128 H12O 109.5 . .
H12N C128 H12O 109.5 . .
C126 C129 H12P 109.5 . .
C126 C129 H12Q 109.5 . .
H12P C129 H12Q 109.5 . .
C126 C129 H12R 109.5 . .
H12P C129 H12R 109.5 . .
H12Q C129 H12R 109.5 . .
C5A S1A C2A 96.2(3) . .
C3A S2A C5A 96.2(3) . .
C8A S3A C6A 96.6(3) . .
C6A S4A C9A 96.4(3) . .
C2A C1A H1A1 109.5 . .
C2A C1A H1A2 109.5 . .
H1A1 C1A H1A2 109.5 . .
C2A C1A H1A3 109.5 . .
H1A1 C1A H1A3 109.5 . .
H1A2 C1A H1A3 109.5 . .
C3A C2A C1A 126.5(6) . .
C3A C2A S1A 118.1(5) . .
C1A C2A S1A 115.4(5) . .
C2A C3A C4A 127.7(7) . .
C2A C3A S2A 115.7(5) . .
C4A C3A S2A 116.7(6) . .
C3A C4A H4A1 109.5 . .
C3A C4A H4A2 109.5 . .
H4A1 C4A H4A2 109.5 . .
C3A C4A H4A3 109.5 . .
H4A1 C4A H4A3 109.5 . .
H4A2 C4A H4A3 109.5 . .
C6A C5A S1A 124.8(5) . .
C6A C5A S2A 121.6(5) . .
S1A C5A S2A 113.7(3) . .
C5A C6A S4A 123.8(5) . .
C5A C6A S3A 123.0(5) . .
S4A C6A S3A 113.2(3) . .
C8A C7A H7A1 109.5 . .
C8A C7A H7A2 109.5 . .
H7A1 C7A H7A2 109.5 . .
C8A C7A H7A3 109.5 . .
H7A1 C7A H7A3 109.5 . .
H7A2 C7A H7A3 109.5 . .
C9A C8A C7A 125.3(6) . .
C9A C8A S3A 117.8(5) . .
C7A C8A S3A 116.9(5) . .
C8A C9A C10A 128.4(6) . .
C8A C9A S4A 116.0(5) . .
C10A C9A S4A 115.7(5) . .
C11A C10A C9A 177.4(7) . .
C10A C11A Pt1 175.0(6) . .
C5B S1B C2B 95.7(3) . .
C3B S2B C5B 95.0(3) . .
C8B S3B C6B 96.3(3) . .
C9B S4B C6B 95.9(3) . .
C2B C1B H1B1 109.5 . .
C2B C1B H1B2 109.5 . .
H1B1 C1B H1B2 109.5 . .
C2B C1B H1B3 109.5 . .
H1B1 C1B H1B3 109.5 . .
H1B2 C1B H1B3 109.5 . .
C3B C2B C1B 129.1(6) . .
C3B C2B S1B 116.3(5) . .
C1B C2B S1B 114.6(5) . .
C2B C3B C4B 127.1(6) . .
C2B C3B S2B 119.0(6) . .
C4B C3B S2B 113.8(5) . .
C3B C4B H4B1 109.5 . .
C3B C4B H4B2 109.5 . .
H4B1 C4B H4B2 109.5 . .
C3B C4B H4B3 109.5 . .
H4B1 C4B H4B3 109.5 . .
H4B2 C4B H4B3 109.5 . .
C6B C5B S1B 124.1(5) . .
C6B C5B S2B 121.9(5) . .
S1B C5B S2B 114.0(3) . .
C5B C6B S3B 124.1(5) . .
C5B C6B S4B 122.9(5) . .
S3B C6B S4B 112.9(3) . .
C8B C7B H7B1 109.5 . .
C8B C7B H7B2 109.5 . .
H7B1 C7B H7B2 109.5 . .
C8B C7B H7B3 109.5 . .
H7B1 C7B H7B3 109.5 . .
H7B2 C7B H7B3 109.5 . .
C9B C8B C7B 126.3(6) . .
C9B C8B S3B 117.8(5) . .
C7B C8B S3B 115.8(5) . .
C8B C9B C10B 126.8(5) . .
C8B C9B S4B 116.9(5) . .
C10B C9B S4B 116.1(5) . .
C11B C10B C9B 178.1(7) . .
C10B C11B Pt1 175.8(5) . .
C11C Pt2 C11D 91.0(3) . .
C11C Pt2 N2 94.5(3) . .
C11D Pt2 N2 174.5(3) . .
C11C Pt2 N22 174.5(3) . .
C11D Pt2 N22 94.5(3) . .
N2 Pt2 N22 80.1(3) . .
C212 N2 C216 116.8(7) . .
C212 N2 Pt2 128.2(6) . .
C216 N2 Pt2 115.1(5) . .
C221 N22 C217 116.8(7) . .
C221 N22 Pt2 127.5(6) . .
C217 N22 Pt2 115.7(5) . .
N2 C212 C213 122.7(9) . .
N2 C212 H212 118.6 . .
C213 C212 H212 118.6 . .
C214 C213 C212 122.1(8) . .
C214 C213 H213 119 . .
C212 C213 H213 119 . .
C213 C214 C215 118.0(8) . .
C213 C214 C222 121.9(8) . .
C215 C214 C222 120.1(8) . .
C216 C215 C214 120.1(8) . .
C216 C215 H215 120 . .
C214 C215 H215 120 . .
C215 C216 C217 126.5(8) . .
C215 C216 N2 120.4(8) . .
C217 C216 N2 113.1(7) . .
C218 C217 N22 120.0(7) . .
C218 C217 C216 124.0(8) . .
N22 C217 C216 116.1(7) . .
C217 C218 C219 121.7(8) . .
C217 C218 H218 119.2 . .
C219 C218 H218 119.2 . .
C220 C219 C218 115.7(8) . .
C220 C219 C226 122.3(8) . .
C218 C219 C226 122.0(7) . .
C221 C220 C219 123.5(8) . .
C221 C220 H220 118.3 . .
C219 C220 H220 118.3 . .
C220 C221 N22 122.4(8) . .
C220 C221 H221 118.8 . .
N22 C221 H221 118.8 . .
C224 C222 C223 109.7(5) . .
C224 C222 C223 109.7(5) . 8_565
C223 C222 C223 111.3(7) . 8_565
C224 C222 C214 112.6(7) . .
C223 C222 C214 106.7(5) . .
C223 C222 C214 106.7(5) 8_565 .
C222 C223 H22A 109.5 . .
C222 C223 H22B 109.5 . .
H22A C223 H22B 109.5 . .
C222 C223 H22C 109.5 . .
H22A C223 H22C 109.5 . .
H22B C223 H22C 109.5 . .
C222 C224 H22D 108.9(6) . .
C222 C224 H22E 109.9 . .
H22D C224 H22E 111.1(6) . .
C222 C224 H22F 108.9(6) . .
H22D C224 H22F 106.8(10) . .
H22E C224 H22F 111.1(6) . .
C227 C226 C227 108.4(8) 8_565 .
C227 C226 C228 109.6(5) 8_565 .
C227 C226 C228 109.6(5) . .
C227 C226 C219 107.9(5) 8_565 .
C227 C226 C219 107.9(5) . .
C228 C226 C219 113.4(7) . .
C226 C227 H22G 109.5 . .
C226 C227 H22H 109.5 . .
H22G C227 H22H 109.5 . .
C226 C227 H22I 109.5 . .
H22G C227 H22I 109.5 . .
H22H C227 H22I 109.5 . .
C226 C228 H22J 109.5 . .
C226 C228 H22K 109.5 . .
H22J C228 H22K 109.5 . .
C226 C228 H22L 109.5 . .
H22J C228 H22L 109.5 . .
H22K C228 H22L 109.5 . .
C5C S1C C2C 94.6(5) . .
C5C S2C C3C 96.2(4) . .
C6C S3C C8C 96.8(4) . .
C6C S4C C9C 95.3(4) . .
C2C C1C H1C1 109.5 . .
C2C C1C H1C2 109.5 . .
H1C1 C1C H1C2 109.5 . .
C2C C1C H1C3 109.5 . .
H1C1 C1C H1C3 109.5 . .
H1C2 C1C H1C3 109.5 . .
C3C C2C C1C 126.8(10) . .
C3C C2C S1C 118.6(8) . .
C1C C2C S1C 114.5(8) . .
C2C C3C C4C 129.5(10) . .
C2C C3C S2C 115.9(8) . .
C4C C3C S2C 114.5(8) . .
C3C C4C H4C1 109.5 . .
C3C C4C H4C2 109.5 . .
H4C1 C4C H4C2 109.5 . .
C3C C4C H4C3 109.5 . .
H4C1 C4C H4C3 109.5 . .
H4C2 C4C H4C3 109.5 . .
C6C C5C S2C 124.5(7) . .
C6C C5C S1C 120.8(7) . .
S2C C5C S1C 114.6(5) . .
C5C C6C S3C 125.5(7) . .
C5C C6C S4C 120.4(7) . .
S3C C6C S4C 114.1(5) . .
C8C C7C H7C1 109.5 . .
C8C C7C H7C2 109.5 . .
H7C1 C7C H7C2 109.5 . .
C8C C7C H7C3 109.5 . .
H7C1 C7C H7C3 109.5 . .
H7C2 C7C H7C3 109.5 . .
C9C C8C C7C 126.1(8) . .
C9C C8C S3C 116.5(7) . .
C7C C8C S3C 117.4(7) . .
C8C C9C C10C 125.4(8) . .
C8C C9C S4C 117.3(7) . .
C10C C9C S4C 117.2(7) . .
C11C C10C C9C 174.4(9) . .
C10C C11C Pt2 172.6(7) . .
C5D S1D C2D 95.6(4) . .
C3D S2D C5D 95.1(4) . .
C6D S3D C8D 95.5(4) . .
C6D S4D C9D 96.4(4) . .
C2D C1D H1D1 109.5 . .
C2D C1D H1D2 109.5 . .
H1D1 C1D H1D2 109.5 . .
C2D C1D H1D3 109.5 . .
H1D1 C1D H1D3 109.5 . .
H1D2 C1D H1D3 109.5 . .
C3D C2D C1D 126.9(9) . .
C3D C2D S1D 116.0(7) . .
C1D C2D S1D 117.1(7) . .
C2D C3D C4D 125.6(9) . .
C2D C3D S2D 118.4(8) . .
C4D C3D S2D 116.0(7) . .
C3D C4D H4D1 109.5 . .
C3D C4D H4D2 109.5 . .
H4D1 C4D H4D2 109.5 . .
C3D C4D H4D3 109.5 . .
H4D1 C4D H4D3 109.5 . .
H4D2 C4D H4D3 109.5 . .
C6D C5D S1D 124.6(7) . .
C6D C5D S2D 120.4(7) . .
S1D C5D S2D 115.0(5) . .
C5D C6D S3D 124.0(7) . .
C5D C6D S4D 122.3(7) . .
S3D C6D S4D 113.7(5) . .
C8D C7D H7D1 109.5 . .
C8D C7D H7D2 109.5 . .
H7D1 C7D H7D2 109.5 . .
C8D C7D H7D3 109.5 . .
H7D1 C7D H7D3 109.5 . .
H7D2 C7D H7D3 109.5 . .
C9D C8D C7D 124.4(8) . .
C9D C8D S3D 119.8(7) . .
C7D C8D S3D 115.8(7) . .
C8D C9D C10D 128.5(8) . .
C8D C9D S4D 114.6(7) . .
C10D C9D S4D 117.0(6) . .
C11D C10D C9D 177.0(9) . .
C10D C11D Pt2 172.4(7) . .

loop_
_geom_bond_atom_site_label_1
_geom_bond_atom_site_label_2
_geom_bond_distance
_geom_bond_site_symmetry_2
Pt1 C11B 1.954(6) .
Pt1 C11A 1.957(7) .
Pt1 N1 2.054(4) .
Pt1 N11 2.061(5) .
N1 C112 1.355(8) .
N1 C116 1.359(7) .
N11 C117 1.346(7) .
N11 C121 1.356(8) .
C112 C113 1.400(8) .
C112 H112 0.95 .
C113 C114 1.372(8) .
C113 H113 0.95 .
C114 C115 1.386(8) .
C114 C122 1.519(8) .
C115 C116 1.390(8) .
C115 H115 0.95 .
C116 C117 1.477(8) .
C117 C118 1.368(8) .
C118 C119 1.374(8) .
C118 H118 0.95 .
C119 C120 1.424(8) .
C119 C126 1.522(8) .
C120 C121 1.371(8) .
C120 H120 0.95 .
C121 H121 0.95 .
C122 C125 1.507(8) .
C122 C124 1.534(9) .
C122 C123 1.545(9) .
C123 H12A 0.98 .
C123 H12B 0.98 .
C123 H12C 0.98 .
C124 H12D 0.98 .
C124 H12E 0.98 .
C124 H12F 0.98 .
C125 H12G 0.98 .
C125 H12H 0.98 .
C125 H12I 0.98 .
C126 C129 1.512(8) .
C126 C128 1.524(9) .
C126 C127 1.560(9) .
C127 H12J 0.98 .
C127 H12K 0.98 .
C127 H12L 0.98 .
C128 H12M 0.98 .
C128 H12N 0.98 .
C128 H12O 0.98 .
C129 H12P 0.98 .
C129 H12Q 0.98 .
C129 H12R 0.98 .
S1A C5A 1.734(6) .
S1A C2A 1.770(7) .
S2A C3A 1.776(7) .
S2A C5A 1.778(6) .
S3A C8A 1.753(6) .
S3A C6A 1.762(6) .
S4A C6A 1.762(7) .
S4A C9A 1.783(6) .
C1A C2A 1.510(9) .
C1A H1A1 0.98 .
C1A H1A2 0.98 .
C1A H1A3 0.98 .
C2A C3A 1.336(9) .
C3A C4A 1.492(9) .
C4A H4A1 0.98 .
C4A H4A2 0.98 .
C4A H4A3 0.98 .
C5A C6A 1.322(8) .
C7A C8A 1.491(9) .
C7A H7A1 0.98 .
C7A H7A2 0.98 .
C7A H7A3 0.98 .
C8A C9A 1.343(9) .
C9A C10A 1.424(8) .
C10A C11A 1.184(8) .
S1B C5B 1.745(7) .
S1B C2B 1.780(6) .
S2B C3B 1.756(7) .
S2B C5B 1.759(6) .
S3B C8B 1.751(6) .
S3B C6B 1.757(6) .
S4B C9B 1.767(6) .
S4B C6B 1.773(6) .
C1B C2B 1.495(8) .
C1B H1B1 0.98 .
C1B H1B2 0.98 .
C1B H1B3 0.98 .
C2B C3B 1.298(9) .
C3B C4B 1.506(9) .
C4B H4B1 0.98 .
C4B H4B2 0.98 .
C4B H4B3 0.98 .
C5B C6B 1.322(8) .
C7B C8B 1.504(8) .
C7B H7B1 0.98 .
C7B H7B2 0.98 .
C7B H7B3 0.98 .
C8B C9B 1.324(8) .
C9B C10B 1.456(8) .
C10B C11B 1.180(8) .
Pt2 C11C 1.941(9) .
Pt2 C11D 1.952(9) .
Pt2 N2 2.034(7) .
Pt2 N22 2.035(7) .
N2 C212 1.347(11) .
N2 C216 1.464(10) .
N22 C221 1.350(11) .
N22 C217 1.407(10) .
C212 C213 1.406(12) .
C212 H212 0.95 .
C213 C214 1.364(11) .
C213 H213 0.95 .
C214 C215 1.424(12) .
C214 C222 1.542(11) .
C215 C216 1.404(11) .
C215 H215 0.95 .
C216 C217 1.423(11) .
C217 C218 1.379(10) .
C218 C219 1.387(11) .
C218 H218 0.95 .
C219 C220 1.362(11) .
C219 C226 1.546(11) .
C220 C221 1.337(11) .
C220 H220 0.95 .
C221 H221 0.95 .
C222 C224 1.508(12) .
C222 C223 1.530(8) .
C222 C223 1.530(8) 8_565
C223 H22A 0.98 .
C223 H22B 0.98 .
C223 H22C 0.98 .
C224 H22D 0.997 .
C224 H22E 0.972 .
C224 H22F 0.997(6) .
C226 C227 1.525(8) 8_565
C226 C227 1.525(8) .
C226 C228 1.541(12) .
C227 H22G 0.98 .
C227 H22H 0.98 .
C227 H22I 0.98 .
C228 H22J 0.98 .
C228 H22K 0.98 .
C228 H22L 0.98 .
S1C C5C 1.766(9) .
S1C C2C 1.770(10) .
S2C C5C 1.739(9) .
S2C C3C 1.777(10) .
S3C C6C 1.750(9) .
S3C C8C 1.754(8) .
S4C C6C 1.761(8) .
S4C C9C 1.779(9) .
C1C C2C 1.518(12) .
C1C H1C1 0.98 .
C1C H1C2 0.98 .
C1C H1C3 0.98 .
C2C C3C 1.325(13) .
C3C C4C 1.518(13) .
C4C H4C1 0.98 .
C4C H4C2 0.98 .
C4C H4C3 0.98 .
C5C C6C 1.356(11) .
C7C C8C 1.449(11) .
C7C H7C1 0.98 .
C7C H7C2 0.98 .
C7C H7C3 0.98 .
C8C C9C 1.346(12) .
C9C C10C 1.438(11) .
C10C C11C 1.214(11) .
S1D C5D 1.736(9) .
S1D C2D 1.776(9) .
S2D C3D 1.749(10) .
S2D C5D 1.755(8) .
S3D C6D 1.748(9) .
S3D C8D 1.752(9) .
S4D C6D 1.774(9) .
S4D C9D 1.781(8) .
C1D C2D 1.511(12) .
C1D H1D1 0.98 .
C1D H1D2 0.98 .
C1D H1D3 0.98 .
C2D C3D 1.334(13) .
C3D C4D 1.498(12) .
C4D H4D1 0.98 .
C4D H4D2 0.98 .
C4D H4D3 0.98 .
C5D C6D 1.345(11) .
C7D C8D 1.504(12) .
C7D H7D1 0.98 .
C7D H7D2 0.98 .
C7D H7D3 0.98 .
C8D C9D 1.336(11) .
C9D C10D 1.397(12) .
C10D C11D 1.218(11) .

loop_
_geom_torsion_atom_site_label_1
_geom_torsion_atom_site_label_2
_geom_torsion_atom_site_label_3
_geom_torsion_atom_site_label_4
_geom_torsion
_geom_torsion_site_symmetry_4
C11A Pt1 N1 C112 -0.9(5) .
N11 Pt1 N1 C112 179.2(5) .
C11A Pt1 N1 C116 178.6(4) .
N11 Pt1 N1 C116 -1.4(4) .
C11B Pt1 N11 C117 -179.9(4) .
N1 Pt1 N11 C117 0.2(4) .
C11B Pt1 N11 C121 0.8(5) .
N1 Pt1 N11 C121 -179.0(5) .
C116 N1 C112 C113 -2.3(8) .
Pt1 N1 C112 C113 177.2(4) .
N1 C112 C113 C114 0.3(9) .
C112 C113 C114 C115 1.5(9) .
C112 C113 C114 C122 -179.5(5) .
C113 C114 C115 C116 -1.3(9) .
C122 C114 C115 C116 179.7(6) .
C112 N1 C116 C115 2.5(8) .
Pt1 N1 C116 C115 -177.0(4) .
C112 N1 C116 C117 -178.3(5) .
Pt1 N1 C116 C117 2.2(7) .
C114 C115 C116 N1 -0.7(9) .
C114 C115 C116 C117 -179.9(6) .
C121 N11 C117 C118 0.8(8) .
Pt1 N11 C117 C118 -178.4(4) .
C121 N11 C117 C116 -179.8(5) .
Pt1 N11 C117 C116 0.9(6) .
N1 C116 C117 N11 -2.0(8) .
C115 C116 C117 N11 177.2(5) .
N1 C116 C117 C118 177.2(5) .
C115 C116 C117 C118 -3.5(10) .
N11 C117 C118 C119 1.1(9) .
C116 C117 C118 C119 -178.1(6) .
C117 C118 C119 C120 -2.0(9) .
C117 C118 C119 C126 179.5(6) .
C118 C119 C120 C121 1.0(9) .
C126 C119 C120 C121 179.5(6) .
C117 N11 C121 C120 -1.9(9) .
Pt1 N11 C121 C120 177.3(5) .
C119 C120 C121 N11 0.9(10) .
C113 C114 C122 C125 179.7(6) .
C115 C114 C122 C125 -1.4(9) .
C113 C114 C122 C124 -59.5(8) .
C115 C114 C122 C124 119.5(6) .
C113 C114 C122 C123 59.7(8) .
C115 C114 C122 C123 -121.4(6) .
C118 C119 C126 C129 118.7(6) .
C120 C119 C126 C129 -59.7(7) .
C118 C119 C126 C128 -122.0(6) .
C120 C119 C126 C128 59.6(7) .
C118 C119 C126 C127 -1.6(8) .
C120 C119 C126 C127 179.9(6) .
C5A S1A C2A C3A -2.6(6) .
C5A S1A C2A C1A 176.5(5) .
C1A C2A C3A C4A 2.8(12) .
S1A C2A C3A C4A -178.2(6) .
C1A C2A C3A S2A -177.6(6) .
S1A C2A C3A S2A 1.4(8) .
C5A S2A C3A C2A 0.5(6) .
C5A S2A C3A C4A -179.8(5) .
C2A S1A C5A C6A -177.6(6) .
C2A S1A C5A S2A 2.8(4) .
C3A S2A C5A C6A 178.1(6) .
C3A S2A C5A S1A -2.3(4) .
S1A C5A C6A S4A -178.8(4) .
S2A C5A C6A S4A 0.7(9) .
S1A C5A C6A S3A 2.2(9) .
S2A C5A C6A S3A -178.2(4) .
C9A S4A C6A C5A -179.8(6) .
C9A S4A C6A S3A -0.7(4) .
C8A S3A C6A C5A -179.6(6) .
C8A S3A C6A S4A 1.3(4) .
C6A S3A C8A C9A -1.6(6) .
C6A S3A C8A C7A 179.7(5) .
C7A C8A C9A C10A -1.2(11) .
S3A C8A C9A C10A -179.8(5) .
C7A C8A C9A S4A 179.9(5) .
S3A C8A C9A S4A 1.3(7) .
C6A S4A C9A C8A -0.3(6) .
C6A S4A C9A C10A -179.3(5) .
C5B S1B C2B C3B 1.3(6) .
C5B S1B C2B C1B 179.6(5) .
C1B C2B C3B C4B 2.6(12) .
S1B C2B C3B C4B -179.3(5) .
C1B C2B C3B S2B 179.9(5) .
S1B C2B C3B S2B -2.0(8) .
C5B S2B C3B C2B 1.6(6) .
C5B S2B C3B C4B 179.3(5) .
C2B S1B C5B C6B 178.0(6) .
C2B S1B C5B S2B -0.2(4) .
C3B S2B C5B C6B -178.9(6) .
C3B S2B C5B S1B -0.6(4) .
S1B C5B C6B S3B 3.7(8) .
S2B C5B C6B S3B -178.3(3) .
S1B C5B C6B S4B -179.3(3) .
S2B C5B C6B S4B -1.3(8) .
C8B S3B C6B C5B -179.9(6) .
C8B S3B C6B S4B 2.8(4) .
C9B S4B C6B C5B -180.0(6) .
C9B S4B C6B S3B -2.6(4) .
C6B S3B C8B C9B -2.1(6) .
C6B S3B C8B C7B 179.5(5) .
C7B C8B C9B C10B 1.9(11) .
S3B C8B C9B C10B -176.3(5) .
C7B C8B C9B S4B 178.7(5) .
S3B C8B C9B S4B 0.5(7) .
C6B S4B C9B C8B 1.3(5) .
C6B S4B C9B C10B 178.5(5) .
N22 Pt2 N2 C216 0.000(2) .
C11D Pt2 N22 C221 0.000(2) .
N2 Pt2 N22 C221 180.000(2) .
C11D Pt2 N22 C217 180.000(2) .
N2 Pt2 N22 C217 0.000(2) .
C216 N2 C212 C213 0.000(3) .
Pt2 N2 C212 C213 180.000(2) .
N2 C212 C213 C214 0.000(3) .
C212 C213 C214 C215 0.000(3) .
C212 C213 C214 C222 180.000(3) .
C213 C214 C215 C216 0.000(3) .
C222 C214 C215 C216 180.000(3) .
C214 C215 C216 C217 180.000(3) .
C214 C215 C216 N2 0.000(3) .
C212 N2 C216 C215 0.000(3) .
Pt2 N2 C216 C215 180.000(2) .
C212 N2 C216 C217 180.000(2) .
Pt2 N2 C216 C217 0.000(2) .
C221 N22 C217 C218 0.000(3) .
Pt2 N22 C217 C218 180.000(2) .
C221 N22 C217 C216 180.000(2) .
Pt2 N22 C217 C216 0.000(2) .
C215 C216 C217 C218 0.000(3) .
N2 C216 C217 C218 180.000(2) .
C215 C216 C217 N22 180.000(2) .
N2 C216 C217 N22 0.000(2) .
N22 C217 C218 C219 0.000(3) .
C216 C217 C218 C219 180.000(3) .
C217 C218 C219 C220 0.000(3) .
C217 C218 C219 C226 180.000(2) .
C218 C219 C220 C221 0.000(3) .
C226 C219 C220 C221 180.000(3) .
C219 C220 C221 N22 0.000(3) .
C217 N22 C221 C220 0.000(3) .
Pt2 N22 C221 C220 180.000(2) .
C213 C214 C222 C224 180.000(3) .
C215 C214 C222 C224 0.000(3) .
C213 C214 C222 C223 59.6(5) .
C215 C214 C222 C223 -120.4(5) .
C213 C214 C222 C223 -59.6(5) 8_565
C215 C214 C222 C223 120.4(5) 8_565
C220 C219 C226 C227 58.5(5) 8_565
C218 C219 C226 C227 -121.5(5) 8_565
C220 C219 C226 C227 -58.5(5) .
C218 C219 C226 C227 121.5(5) .
C220 C219 C226 C228 180.000(3) .
C218 C219 C226 C228 0.000(3) .
C5C S1C C2C C3C 0.0000(10) .
C5C S1C C2C C1C 180 .
C1C C2C C3C C4C 0.000(2) .
S1C C2C C3C C4C 180.0000(10) .
C1C C2C C3C S2C 180 .
S1C C2C C3C S2C 0.0000(10) .
C5C S2C C3C C2C 0 .
C5C S2C C3C C4C 180 .
C3C S2C C5C C6C 180.0000(10) .
C3C S2C C5C S1C 0 .
C2C S1C C5C C6C 180.0000(10) .
C2C S1C C5C S2C 0 .
S2C C5C C6C S3C 180 .
S1C C5C C6C S3C 0.0000(10) .
S2C C5C C6C S4C 0.0000(10) .
S1C C5C C6C S4C 180 .
C8C S3C C6C S4C 0 .
C9C S4C C6C C5C 180.0000(10) .
C9C S4C C6C S3C 0 .
C6C S3C C8C C9C 0.0000(10) .
C6C S3C C8C C7C 180.000(2) .
C7C C8C C9C C10C 0.000(3) .
S3C C8C C9C C10C 180.000(2) .
C7C C8C C9C S4C 180.0000(10) .
S3C C8C C9C S4C 0.000(2) .
C6C S4C C9C C8C 0.0000(10) .
C6C S4C C9C C10C 180.0000(10) .
C5D S1D C2D C3D 0 .
C5D S1D C2D C1D 180 .
C1D C2D C3D C4D 0.0000(10) .
S1D C2D C3D C4D 180 .
C1D C2D C3D S2D 180 .
S1D C2D C3D S2D 0 .
C5D S2D C3D C2D 0 .
C5D S2D C3D C4D 180 .
C2D S1D C5D C6D 180.0000(10) .
C2D S1D C5D S2D 0 .
C3D S2D C5D C6D 180.0000(10) .
C3D S2D C5D S1D 0 .
S1D C5D C6D S3D 0.0000(10) .
S2D C5D C6D S3D 180 .
S1D C5D C6D S4D 180 .
S2D C5D C6D S4D 0.0000(10) .
C8D S3D C6D S4D 0 .
C9D S4D C6D C5D 180.0000(10) .
C9D S4D C6D S3D 0 .
C6D S3D C8D C9D 0.0000(10) .
C6D S3D C8D C7D 180.000(2) .
C7D C8D C9D C10D 0.000(2) .
S3D C8D C9D C10D 180.000(2) .
C7D C8D C9D S4D 180.0000(10) .
S3D C8D C9D S4D 0.000(2) .
C6D S4D C9D C8D 0.0000(10) .
C6D S4D C9D C10D 180.0000(10) .

loop_
_platon_squeeze_void_nr
_platon_squeeze_void_average_x
_platon_squeeze_void_average_y
_platon_squeeze_void_average_z
_platon_squeeze_void_volume
_platon_squeeze_void_count_electrons
_platon_squeeze_void_content
1 0.500 0.209 0.000 1031 338 ' '
2 0.000 0.015 0.500 1031 338 ' '
3 0.178 0.750 0.770 235 52 ' '
4 0.186 0.152 0.668 9 2 ' '
5 0.186 0.348 0.668 9 1 ' '
6 0.321 0.750 0.270 235 52 ' '
7 0.314 0.152 0.168 9 1 ' '
8 0.314 0.348 0.168 9 1 ' '
9 0.678 0.250 0.730 235 52 ' '
10 0.686 0.652 0.831 9 1 ' '
11 0.686 0.848 0.831 9 1 ' '
12 0.821 0.250 0.230 235 51 ' '
13 0.814 0.652 0.331 9 1 ' '
14 0.814 0.848 0.331 9 1 ' '
